data_4504477
loop_
_publ_author_name
'Yigit, Mehmet V.'
'Biyikli, Kasim'
'Moulton, Brian'
'MacDonald, John C.'

_publ_section_title
;
 Bis(imidazolium 2,4,6-tricarboxypyridine) Metal(II) Complexes:&#x2009;
 Molecular Building Blocks that Generate Isomorphous Hydrogen-Bonded
 Frameworks
;
_journal_issue 1
_journal_name_full 'Crystal Growth &amp; Design'
_journal_page_first 63
_journal_paper_doi 10.1021/cg050084t
_journal_volume 6
_journal_year 2006
_chemical_formula_sum 'C22 H22 Co N6 O15'
_chemical_formula_weight 667.37
_chemical_melting_point 'decomposes above 220 degrees C'
_chemical_name_systematic
;
 bis(imidazolium 2,4,6-tricarboxypyridine) cobalt(II) trihydrate
;
_space_group_IT_number 15
_symmetry_cell_setting monoclinic
_symmetry_space_group_name_Hall '-C 2yc'
_symmetry_space_group_name_H-M 'C 1 2/c 1'
_atom_sites_solution_hydrogens geom
_atom_sites_solution_primary direct
_atom_sites_solution_secondary difmap
_audit_creation_method SHELXL-97
_cell_angle_alpha 90.00
_cell_angle_beta 112.172(4)
_cell_angle_gamma 90.00
_cell_formula_units_Z 4
_cell_length_a 16.172(3)
_cell_length_b 18.456(4)
_cell_length_c 9.900(2)
_cell_measurement_temperature 200(2)
_cell_volume 2736.4(10)
_computing_cell_refinement 'Bruker SMART'
_computing_data_collection 'Bruker SMART'
_computing_data_reduction 'Bruker SMART'
_computing_molecular_graphics 'Bruker SHELXTL'
_computing_publication_material 'Bruker SHELXTL'
_computing_structure_refinement 'SHELXL-97 (Sheldrick, 1997)'
_computing_structure_solution 'SHELXS-97 (Sheldrick, 1990)'
_diffrn_ambient_temperature 200(2)
_diffrn_measured_fraction_theta_full 0.930
_diffrn_measured_fraction_theta_max 0.930
_diffrn_measurement_device_type 'CCD area detector'
_diffrn_measurement_method 'phi and omega scans'
_diffrn_radiation_monochromator graphite
_diffrn_radiation_source 'fine-focus sealed tube'
_diffrn_radiation_type MoK\a
_diffrn_radiation_wavelength 0.71073
_diffrn_reflns_av_R_equivalents 0.0296
_diffrn_reflns_av_sigmaI/netI 0.0366
_diffrn_reflns_limit_h_max 21
_diffrn_reflns_limit_h_min -21
_diffrn_reflns_limit_k_max 24
_diffrn_reflns_limit_k_min -22
_diffrn_reflns_limit_l_max 11
_diffrn_reflns_limit_l_min -13
_diffrn_reflns_number 8552
_diffrn_reflns_theta_full 28.36
_diffrn_reflns_theta_max 28.36
_diffrn_reflns_theta_min 1.75
_exptl_absorpt_coefficient_mu 0.713
_exptl_absorpt_correction_type none
_exptl_crystal_colour purple
_exptl_crystal_density_diffrn 1.620
_exptl_crystal_density_meas 0
_exptl_crystal_density_method 'not measured'
_exptl_crystal_description block
_exptl_crystal_F_000 1364
_exptl_crystal_size_max 0.25
_exptl_crystal_size_mid 0.25
_exptl_crystal_size_min 0.20
_refine_diff_density_max 0.768
_refine_diff_density_min -0.563
_refine_diff_density_rms 0.081
_refine_ls_extinction_method none
_refine_ls_goodness_of_fit_ref 1.076
_refine_ls_hydrogen_treatment mixed
_refine_ls_matrix_type full
_refine_ls_number_parameters 200
_refine_ls_number_reflns 3195
_refine_ls_number_restraints 0
_refine_ls_restrained_S_all 1.076
_refine_ls_R_factor_all 0.0577
_refine_ls_R_factor_gt 0.0513
_refine_ls_shift/su_max 0.002
_refine_ls_shift/su_mean 0.000
_refine_ls_structure_factor_coef Fsqd
_refine_ls_weighting_details 'calc w=1/[\s^2^(Fo^2^)+(0.0785P)^2^+3.8291P] where P=(Fo^2^+2Fc^2^)/3'
_refine_ls_weighting_scheme calc
_refine_ls_wR_factor_gt 0.1423
_refine_ls_wR_factor_ref 0.1468
_reflns_number_gt 2790
_reflns_number_total 3195
_reflns_threshold_expression >2sigma(I)
_cod_data_source_file cg050084tsi20050909_105434.cif
_cod_data_source_block co_final
_cod_depositor_comments
;
The following automatic conversions were performed:

'_symmetry_cell_setting' value 'Monoclinic' changed to 'monoclinic'
according to /home/saulius/struct/CIF-dictionaries/cif_core.dic
dictionary named 'cif_core.dic' version 2.4.1 from 2010-06-29.

Automatic conversion script
Id: cif_fix_values 1715 2011-07-08 13:25:40Z adriana 
;
_cod_original_sg_symbol_H-M C2/c
_cod_database_code 4504477

loop_
_symmetry_equiv_pos_as_xyz
'x, y, z'
'-x, y, -z+1/2'
'x+1/2, y+1/2, z'
'-x+1/2, y+1/2, -z+1/2'
'-x, -y, -z'
'x, -y, z-1/2'
'-x+1/2, -y+1/2, -z'
'x+1/2, -y+1/2, z-1/2'

loop_
_atom_site_label
_atom_site_type_symbol
_atom_site_fract_x
_atom_site_fract_y
_atom_site_fract_z
_atom_site_U_iso_or_equiv
_atom_site_adp_type
_atom_site_occupancy
_atom_site_symmetry_multiplicity
_atom_site_calc_flag
_atom_site_refinement_flags
Co1 Co 0.5000 0.70789(2) 0.7500 0.02916(17) Uani 1 2 d S
N1 N 0.39009(14) 0.70726(10) 0.8010(2) 0.0278(4) Uani 1 1 d .
O1 O 0.41727(13) 0.78912(10) 0.6095(2) 0.0413(5) Uani 1 1 d .
O2 O 0.28415(14) 0.84282(11) 0.5497(2) 0.0454(5) Uani 1 1 d .
O3 O 0.53079(12) 0.62944(10) 0.9259(2) 0.0395(4) Uani 1 1 d .
O4 O 0.47416(13) 0.57932(12) 1.0786(2) 0.0486(5) Uani 1 1 d .
O5 O 0.08356(17) 0.7255(2) 0.7754(4) 0.0856(10) Uani 1 1 d .
H5O H 0.0351 0.7103 0.7715 0.103 Uiso 0.50 1 calc PR
O6 O 0.1374(2) 0.63822(19) 0.9384(4) 0.0955(11) Uani 1 1 d .
H6 H 0.0859 0.6375 0.9348 0.115 Uiso 0.50 1 calc PR
C1 C 0.32166(16) 0.74892(13) 0.7242(3) 0.0293(5) Uani 1 1 d .
C2 C 0.24080(17) 0.74417(14) 0.7415(3) 0.0353(5) Uani 1 1 d .
H2 H 0.1929 0.7734 0.6874 0.042 Uiso 1 1 calc R
C3 C 0.23317(17) 0.69475(15) 0.8415(3) 0.0351(5) Uani 1 1 d .
C4 C 0.30643(17) 0.65349(14) 0.9254(3) 0.0341(5) Uani 1 1 d .
H4 H 0.3029 0.6215 0.9957 0.041 Uiso 1 1 calc R
C5 C 0.38484(16) 0.66134(13) 0.9012(3) 0.0293(5) Uani 1 1 d .
C6 C 0.34190(18) 0.79841(13) 0.6180(3) 0.0330(5) Uani 1 1 d .
C7 C 0.14416(18) 0.68418(18) 0.8529(3) 0.0441(7) Uani 1 1 d .
C8 C 0.47025(16) 0.61932(14) 0.9764(3) 0.0329(5) Uani 1 1 d .
N1I N 0.75773(16) 1.04105(13) 0.6265(3) 0.0433(5) Uani 1 1 d .
H1N H 0.7289 1.0737 0.5646 0.052 Uiso 1 1 calc R
N2I N 0.86343(16) 0.97404(12) 0.7630(3) 0.0392(5) Uani 1 1 d .
H2N H 0.9156 0.9554 0.8058 0.047 Uiso 1 1 calc R
C1I C 0.84363(18) 1.02689(14) 0.6676(3) 0.0379(6) Uani 1 1 d .
H1I H 0.8833 1.0503 0.6346 0.045 Uiso 1 1 calc R
C2I C 0.7219(2) 0.99525(19) 0.6987(4) 0.0525(8) Uani 1 1 d .
H2I H 0.6627 0.9936 0.6902 0.063 Uiso 1 1 calc R
C3I C 0.7883(2) 0.95343(16) 0.7834(3) 0.0465(7) Uani 1 1 d .
H3I H 0.7841 0.9169 0.8451 0.056 Uiso 1 1 calc R
O1W O 0.9949(3) 0.6037(2) 0.0050(6) 0.1294(17) Uani 1 1 d .
O2W O 0.0000 0.4892(4) 0.7500 0.209(5) Uani 1 2 d S

loop_
_atom_site_aniso_label
_atom_site_aniso_U_11
_atom_site_aniso_U_22
_atom_site_aniso_U_33
_atom_site_aniso_U_23
_atom_site_aniso_U_13
_atom_site_aniso_U_12
Co1 0.0234(3) 0.0343(3) 0.0355(3) 0.000 0.0177(2) 0.000
N1 0.0230(9) 0.0337(10) 0.0306(10) 0.0008(8) 0.0146(8) 0.0027(7)
O1 0.0345(10) 0.0480(11) 0.0492(11) 0.0147(8) 0.0246(9) 0.0061(8)
O2 0.0487(12) 0.0466(11) 0.0444(11) 0.0139(9) 0.0215(10) 0.0190(9)
O3 0.0294(9) 0.0483(10) 0.0485(11) 0.0124(8) 0.0232(9) 0.0109(8)
O4 0.0416(11) 0.0646(13) 0.0453(11) 0.0248(10) 0.0230(9) 0.0147(10)
O5 0.0320(13) 0.134(3) 0.096(2) 0.021(2) 0.0291(14) 0.0210(15)
O6 0.0586(17) 0.112(2) 0.146(3) 0.047(2) 0.072(2) 0.0104(16)
C1 0.0257(11) 0.0343(12) 0.0306(12) -0.0001(9) 0.0135(10) 0.0034(9)
C2 0.0249(12) 0.0437(13) 0.0382(13) 0.0006(11) 0.0130(10) 0.0085(10)
C3 0.0245(12) 0.0484(14) 0.0372(13) -0.0051(11) 0.0171(11) 0.0004(10)
C4 0.0300(13) 0.0422(13) 0.0359(13) 0.0040(10) 0.0192(11) 0.0011(10)
C5 0.0246(11) 0.0360(12) 0.0300(11) 0.0011(9) 0.0134(9) 0.0021(9)
C6 0.0351(13) 0.0339(12) 0.0327(12) 0.0012(10) 0.0159(11) 0.0027(10)
C7 0.0270(13) 0.0608(17) 0.0519(17) -0.0015(14) 0.0233(13) -0.0008(12)
C8 0.0283(12) 0.0375(12) 0.0362(13) 0.0028(10) 0.0160(10) 0.0048(10)
N1I 0.0426(13) 0.0467(12) 0.0403(13) 0.0093(10) 0.0153(11) 0.0094(10)
N2I 0.0396(12) 0.0417(12) 0.0380(12) 0.0072(9) 0.0166(10) 0.0075(10)
C1I 0.0392(14) 0.0390(13) 0.0395(14) 0.0047(11) 0.0196(12) -0.0021(11)
C2I 0.0397(17) 0.066(2) 0.0585(19) 0.0004(16) 0.0262(15) -0.0075(14)
C3I 0.0584(19) 0.0435(14) 0.0460(16) 0.0060(12) 0.0293(15) -0.0087(13)
O1W 0.102(3) 0.110(3) 0.196(5) -0.055(3) 0.078(3) 0.013(2)
O2W 0.169(8) 0.099(5) 0.384(16) 0.000 0.134(9) 0.000

loop_
_atom_type_symbol
_atom_type_description
_atom_type_scat_dispersion_real
_atom_type_scat_dispersion_imag
_atom_type_scat_source
C C 0.0033 0.0016 'International Tables Vol C Tables 4.2.6.8 and 6.1.1.4'
H H 0.0000 0.0000 'International Tables Vol C Tables 4.2.6.8 and 6.1.1.4'
N N 0.0061 0.0033 'International Tables Vol C Tables 4.2.6.8 and 6.1.1.4'
O O 0.0106 0.0060 'International Tables Vol C Tables 4.2.6.8 and 6.1.1.4'
Co Co 0.3494 0.9721 'International Tables Vol C Tables 4.2.6.8 and 6.1.1.4'

loop_
_geom_angle_atom_site_label_1
_geom_angle_atom_site_label_2
_geom_angle_atom_site_label_3
_geom_angle
_geom_angle_site_symmetry_1
_geom_angle_site_symmetry_3
N1 Co1 N1 179.33(11) 2_656 .
N1 Co1 O1 76.90(8) 2_656 2_656
N1 Co1 O1 103.58(8) . 2_656
N1 Co1 O1 103.59(8) 2_656 .
N1 Co1 O1 76.90(8) . .
O1 Co1 O1 90.92(12) 2_656 .
N1 Co1 O3 75.72(7) 2_656 2_656
N1 Co1 O3 103.82(7) . 2_656
O1 Co1 O3 152.47(7) 2_656 2_656
O1 Co1 O3 92.75(8) . 2_656
N1 Co1 O3 103.82(7) 2_656 .
N1 Co1 O3 75.72(7) . .
O1 Co1 O3 92.75(8) 2_656 .
O1 Co1 O3 152.47(7) . .
O3 Co1 O3 96.43(11) 2_656 .
C1 N1 C5 121.5(2) . .
C1 N1 Co1 118.40(16) . .
C5 N1 Co1 119.92(16) . .
C6 O1 Co1 115.72(16) . .
C8 O3 Co1 115.83(15) . .
N1 C1 C2 121.0(2) . .
N1 C1 C6 113.2(2) . .
C2 C1 C6 125.7(2) . .
C1 C2 C3 118.2(2) . .
C2 C3 C4 120.1(2) . .
C2 C3 C7 119.1(2) . .
C4 C3 C7 120.7(2) . .
C5 C4 C3 118.0(2) . .
N1 C5 C4 121.0(2) . .
N1 C5 C8 112.9(2) . .
C4 C5 C8 126.0(2) . .
O2 C6 O1 127.0(2) . .
O2 C6 C1 117.5(2) . .
O1 C6 C1 115.4(2) . .
O6 C7 O5 126.1(3) . .
O6 C7 C3 118.6(3) . .
O5 C7 C3 115.3(3) . .
O4 C8 O3 127.0(2) . .
O4 C8 C5 117.7(2) . .
O3 C8 C5 115.3(2) . .
C1I N1I C2I 108.7(2) . .
C1I N2I C3I 109.1(2) . .
N2I C1I N1I 108.2(2) . .
C3I C2I N1I 106.7(3) . .
C2I C3I N2I 107.3(2) . .

loop_
_geom_bond_atom_site_label_1
_geom_bond_atom_site_label_2
_geom_bond_distance
_geom_bond_site_symmetry_2
Co1 N1 2.023(2) 2_656
Co1 N1 2.023(2) .
Co1 O1 2.1372(19) 2_656
Co1 O1 2.1373(19) .
Co1 O3 2.1729(19) 2_656
Co1 O3 2.1730(19) .
N1 C1 1.326(3) .
N1 C5 1.332(3) .
O1 C6 1.265(3) .
O2 C6 1.235(3) .
O3 C8 1.270(3) .
O4 C8 1.235(3) .
O5 C7 1.251(4) .
O6 C7 1.232(4) .
C1 C2 1.384(3) .
C1 C6 1.519(3) .
C2 C3 1.386(4) .
C3 C4 1.389(4) .
C3 C7 1.499(3) .
C4 C5 1.384(3) .
C5 C8 1.512(3) .
N1I C1I 1.318(4) .
N1I C2I 1.368(4) .
N2I C1I 1.310(3) .
N2I C3I 1.358(4) .
C2I C3I 1.332(5) .

loop_
_geom_torsion_atom_site_label_1
_geom_torsion_atom_site_label_2
_geom_torsion_atom_site_label_3
_geom_torsion_atom_site_label_4
_geom_torsion
_geom_torsion_site_symmetry_1
N1 Co1 N1 C1 -131.48(17) 2_656
O1 Co1 N1 C1 92.46(19) 2_656
O1 Co1 N1 C1 4.71(17) .
O3 Co1 N1 C1 -84.92(18) 2_656
O3 Co1 N1 C1 -178.15(19) .
N1 Co1 N1 C5 43.0(2) 2_656
O1 Co1 N1 C5 -93.04(19) 2_656
O1 Co1 N1 C5 179.2(2) .
O3 Co1 N1 C5 89.59(19) 2_656
O3 Co1 N1 C5 -3.65(18) .
N1 Co1 O1 C6 178.01(19) 2_656
N1 Co1 O1 C6 -1.52(19) .
O1 Co1 O1 C6 -105.3(2) 2_656
O3 Co1 O1 C6 102.0(2) 2_656
O3 Co1 O1 C6 -7.5(3) .
N1 Co1 O3 C8 -179.16(19) 2_656
N1 Co1 O3 C8 0.34(18) .
O1 Co1 O3 C8 103.66(19) 2_656
O1 Co1 O3 C8 6.4(3) .
O3 Co1 O3 C8 -102.3(2) 2_656
C5 N1 C1 C2 -2.6(4) .
Co1 N1 C1 C2 171.85(19) .
C5 N1 C1 C6 178.9(2) .
Co1 N1 C1 C6 -6.7(3) .
N1 C1 C2 C3 0.2(4) .
C6 C1 C2 C3 178.6(2) .
C1 C2 C3 C4 2.4(4) .
C1 C2 C3 C7 -174.9(2) .
C2 C3 C4 C5 -2.6(4) .
C7 C3 C4 C5 174.6(2) .
C1 N1 C5 C4 2.3(4) .
Co1 N1 C5 C4 -171.99(19) .
C1 N1 C5 C8 -179.8(2) .
Co1 N1 C5 C8 5.9(3) .
C3 C4 C5 N1 0.3(4) .
C3 C4 C5 C8 -177.3(2) .
Co1 O1 C6 O2 178.7(2) .
Co1 O1 C6 C1 -1.4(3) .
N1 C1 C6 O2 -174.8(2) .
C2 C1 C6 O2 6.7(4) .
N1 C1 C6 O1 5.2(3) .
C2 C1 C6 O1 -173.3(2) .
C2 C3 C7 O6 177.4(3) .
C4 C3 C7 O6 0.1(5) .
C2 C3 C7 O5 -4.6(4) .
C4 C3 C7 O5 178.2(3) .
Co1 O3 C8 O4 -177.6(2) .
Co1 O3 C8 C5 2.5(3) .
N1 C5 C8 O4 174.7(2) .
C4 C5 C8 O4 -7.5(4) .
N1 C5 C8 O3 -5.4(3) .
C4 C5 C8 O3 172.4(2) .
C3I N2I C1I N1I 0.3(3) .
C2I N1I C1I N2I -0.1(3) .
C1I N1I C2I C3I -0.1(4) .
N1I C2I C3I N2I 0.3(4) .
C1I N2I C3I C2I -0.3(4) .
